data_7018394
loop_
_publ_author_name
'Mathur, Pradeep'
'Joshi, Raj Kumar'
'Rai, Dhirendra Kumar'
'Jha, Badrinath'
'Mobin, Shaikh M.'

_publ_section_title
;
 One pot synthesis of maleimide and hydantoin by Fe(CO)(5) catalyzed [2 +
 2 + 1] co-cyclization of acetylene, isocyanate and CO.
;
_journal_issue 16
_journal_name_full 'Dalton transactions (Cambridge, England : 2003)'
_journal_page_first 5045
_journal_page_last 5054
_journal_paper_doi 10.1039/c2dt11942k
_journal_volume 41
_journal_year 2012
_chemical_formula_sum 'C20 H14 Cl Fe N O2'
_chemical_formula_weight 391.62
_chemical_name_systematic
;
?
;
_space_group_IT_number 2
_symmetry_cell_setting triclinic
_symmetry_space_group_name_Hall '-P 1'
_symmetry_space_group_name_H-M 'P -1'
_atom_sites_solution_hydrogens geom
_atom_sites_solution_primary direct
_atom_sites_solution_secondary difmap
_audit_creation_method SHELXL-97
_cell_angle_alpha 75.771(6)
_cell_angle_beta 83.375(5)
_cell_angle_gamma 82.184(5)
_cell_formula_units_Z 2
_cell_length_a 6.0632(4)
_cell_length_b 10.4377(7)
_cell_length_c 13.2394(9)
_cell_measurement_reflns_used 2488
_cell_measurement_temperature 150(2)
_cell_measurement_theta_max 32.3317
_cell_measurement_theta_min 3.3440
_cell_volume 801.68(10)
_computing_cell_refinement 'CrysAlis RED, Oxford Diffraction Ltd.,'
_computing_data_collection 'CrysAlis CCD, Oxford Diffraction Ltd.,'
_computing_data_reduction 'CrysAlis RED, Oxford Diffraction Ltd.,'
_computing_molecular_graphics Ortep3
_computing_publication_material Shelx97
_computing_structure_refinement 'SHELXL-97 (Sheldrick, 1997)'
_computing_structure_solution 'SHELXS-97 (Sheldrick, 1997)'
_diffrn_ambient_temperature 150(2)
_diffrn_detector_area_resol_mean 15.9948
_diffrn_measured_fraction_theta_full 0.998
_diffrn_measured_fraction_theta_max 0.998
_diffrn_measurement_device_type 'OXFORD DIFFRACTION XCALIBUR-S'
_diffrn_measurement_method \w/q-scan
_diffrn_radiation_monochromator graphite
_diffrn_radiation_source 'Enhance (Mo) X-ray Source'
_diffrn_radiation_type MoK\a
_diffrn_radiation_wavelength 0.71073
_diffrn_reflns_av_R_equivalents 0.0459
_diffrn_reflns_av_sigmaI/netI 0.0831
_diffrn_reflns_limit_h_max 6
_diffrn_reflns_limit_h_min -7
_diffrn_reflns_limit_k_max 11
_diffrn_reflns_limit_k_min -12
_diffrn_reflns_limit_l_max 14
_diffrn_reflns_limit_l_min -15
_diffrn_reflns_number 5904
_diffrn_reflns_theta_full 25.00
_diffrn_reflns_theta_max 25.00
_diffrn_reflns_theta_min 3.35
_exptl_absorpt_coefficient_mu 1.120
_exptl_absorpt_correction_T_max 0.9672
_exptl_absorpt_correction_T_min 0.8867
_exptl_absorpt_correction_type multi-scan
_exptl_absorpt_process_details
;
CrysAlis RED, Oxford Diffraction Ltd.,
Version 1.171.31.7 (release 18-10-2006 CrysAlis171 .NET)
(compiled Oct 18 2006,16:28:17)
Empirical absorption correction using spherical harmonics,
implemented in SCALE3 ABSPACK scaling algorithm.
;
_exptl_crystal_colour orange
_exptl_crystal_density_diffrn 1.622
_exptl_crystal_density_method 'not measured'
_exptl_crystal_description thin-plate
_exptl_crystal_F_000 400
_exptl_crystal_size_max 0.11
_exptl_crystal_size_mid 0.08
_exptl_crystal_size_min 0.03
_refine_diff_density_max 0.530
_refine_diff_density_min -0.281
_refine_diff_density_rms 0.066
_refine_ls_extinction_method none
_refine_ls_goodness_of_fit_ref 0.873
_refine_ls_hydrogen_treatment riding
_refine_ls_matrix_type full
_refine_ls_number_parameters 226
_refine_ls_number_reflns 2829
_refine_ls_number_restraints 0
_refine_ls_restrained_S_all 0.873
_refine_ls_R_factor_all 0.0615
_refine_ls_R_factor_gt 0.0384
_refine_ls_shift/su_max 0.000
_refine_ls_shift/su_mean 0.000
_refine_ls_structure_factor_coef Fsqd
_refine_ls_weighting_details 'calc w=1/[\s^2^(Fo^2^)+(0.0296P)^2^+0.0000P] where P=(Fo^2^+2Fc^2^)/3'
_refine_ls_weighting_scheme calc
_refine_ls_wR_factor_gt 0.0709
_refine_ls_wR_factor_ref 0.0744
_reflns_number_gt 1971
_reflns_number_total 2829
_reflns_threshold_expression >2sigma(I)
_cod_data_source_file c2dt11942k.txt
_cod_data_source_block 3
_cod_depositor_comments
;
The following automatic conversions were performed:

'_symmetry_cell_setting' value 'Triclinic' changed to 'triclinic'
according to /home/saulius/struct/CIF-dictionaries/cif_core.dic
dictionary named 'cif_core.dic' version 2.4.1 from 2010-06-29.

Automatic conversion script
Id: cif_fix_values 1715 2011-07-08 13:25:40Z adriana 
;
_cod_original_cell_volume 801.68(9)
_cod_database_code 7018394

loop_
_symmetry_equiv_pos_as_xyz
'x, y, z'
'-x, -y, -z'

loop_
_atom_site_label
_atom_site_type_symbol
_atom_site_fract_x
_atom_site_fract_y
_atom_site_fract_z
_atom_site_U_iso_or_equiv
_atom_site_adp_type
_atom_site_occupancy
_atom_site_symmetry_multiplicity
_atom_site_calc_flag
_atom_site_refinement_flags
Fe1 Fe 0.32845(7) 0.89898(4) 0.34564(4) 0.02593(15) Uani 1 1 d .
Cl1 Cl 1.09184(15) 0.19370(9) -0.07585(7) 0.0492(3) Uani 1 1 d .
O1 O 0.4639(3) 0.5905(2) 0.19404(16) 0.0297(5) Uani 1 1 d .
O2 O 1.0894(3) 0.40883(19) 0.36317(15) 0.0280(5) Uani 1 1 d .
N1 N 0.7931(4) 0.4769(2) 0.25887(18) 0.0224(6) Uani 1 1 d .
C1 C 0.5945(5) 0.5632(3) 0.2610(2) 0.0247(7) Uani 1 1 d .
C2 C 0.9079(5) 0.4721(3) 0.3458(2) 0.0243(7) Uani 1 1 d .
C3 C 0.7669(4) 0.5557(3) 0.4080(2) 0.0233(7) Uani 1 1 d .
H3 H 0.8008 0.5688 0.4728 0.028 Uiso 1 1 calc R
C4 C 0.5831(5) 0.6106(3) 0.3593(2) 0.0216(7) Uani 1 1 d .
C5 C 0.3957(5) 0.6971(3) 0.3932(2) 0.0235(7) Uani 1 1 d .
C6 C 0.3880(5) 0.7571(3) 0.4796(2) 0.0274(7) Uani 1 1 d .
H6 H 0.5065 0.7506 0.5223 0.033 Uiso 1 1 calc R
C7 C 0.1734(5) 0.8279(3) 0.4907(2) 0.0289(8) Uani 1 1 d .
H7 H 0.1224 0.8771 0.5421 0.035 Uiso 1 1 calc R
C8 C 0.0486(5) 0.8120(3) 0.4113(2) 0.0296(8) Uani 1 1 d .
H8 H -0.1015 0.8486 0.4008 0.036 Uiso 1 1 calc R
C9 C 0.1831(5) 0.7331(3) 0.3502(2) 0.0272(8) Uani 1 1 d .
H9 H 0.1407 0.7083 0.2914 0.033 Uiso 1 1 calc R
C10 C 0.5868(5) 0.9729(3) 0.2444(3) 0.0355(9) Uani 1 1 d .
H10 H 0.7262 0.9249 0.2289 0.043 Uiso 1 1 calc R
C11 C 0.5373(5) 1.0428(3) 0.3240(3) 0.0369(9) Uani 1 1 d .
H11 H 0.6379 1.0491 0.3720 0.044 Uiso 1 1 calc R
C12 C 0.3150(6) 1.1015(3) 0.3209(3) 0.0439(10) Uani 1 1 d .
H12 H 0.2390 1.1549 0.3656 0.053 Uiso 1 1 calc R
C13 C 0.2261(6) 1.0665(4) 0.2391(3) 0.0494(11) Uani 1 1 d .
H13 H 0.0780 1.0923 0.2192 0.059 Uiso 1 1 calc R
C14 C 0.3925(6) 0.9868(4) 0.1915(3) 0.0453(10) Uani 1 1 d .
H14 H 0.3767 0.9493 0.1346 0.054 Uiso 1 1 calc R
C15 C 0.8677(5) 0.4073(3) 0.1791(2) 0.0237(7) Uani 1 1 d .
C16 C 1.0818(5) 0.4150(3) 0.1298(2) 0.0246(7) Uani 1 1 d .
H16 H 1.1799 0.4662 0.1498 0.030 Uiso 1 1 calc R
C17 C 1.1522(5) 0.3488(3) 0.0521(2) 0.0266(7) Uani 1 1 d .
H17 H 1.2999 0.3521 0.0192 0.032 Uiso 1 1 calc R
C18 C 1.0053(5) 0.2772(3) 0.0222(2) 0.0306(8) Uani 1 1 d .
C19 C 0.7909(5) 0.2696(3) 0.0708(2) 0.0287(8) Uani 1 1 d .
H19 H 0.6915 0.2201 0.0497 0.034 Uiso 1 1 calc R
C20 C 0.7231(5) 0.3341(3) 0.1497(2) 0.0274(8) Uani 1 1 d .
H20 H 0.5771 0.3283 0.1841 0.033 Uiso 1 1 calc R

loop_
_atom_site_aniso_label
_atom_site_aniso_U_11
_atom_site_aniso_U_22
_atom_site_aniso_U_33
_atom_site_aniso_U_23
_atom_site_aniso_U_13
_atom_site_aniso_U_12
Fe1 0.0246(3) 0.0181(2) 0.0351(3) -0.0065(2) -0.0029(2) -0.00178(18)
Cl1 0.0584(6) 0.0516(6) 0.0448(6) -0.0301(5) -0.0003(5) 0.0006(5)
O1 0.0274(12) 0.0313(13) 0.0331(13) -0.0117(11) -0.0107(10) 0.0015(10)
O2 0.0289(12) 0.0227(11) 0.0323(13) -0.0070(10) -0.0084(10) 0.0038(10)
N1 0.0241(13) 0.0213(13) 0.0241(14) -0.0095(12) -0.0086(11) 0.0029(11)
C1 0.0235(17) 0.0167(15) 0.0328(19) -0.0039(15) 0.0013(15) -0.0049(13)
C2 0.0290(18) 0.0153(15) 0.0290(18) -0.0036(14) -0.0029(14) -0.0062(14)
C3 0.0252(17) 0.0197(16) 0.0254(17) -0.0060(14) -0.0033(14) -0.0012(13)
C4 0.0273(17) 0.0135(15) 0.0243(17) -0.0034(13) -0.0015(13) -0.0057(13)
C5 0.0260(17) 0.0170(15) 0.0279(17) -0.0056(14) 0.0020(14) -0.0058(13)
C6 0.0266(17) 0.0242(17) 0.0307(19) -0.0052(15) -0.0037(14) -0.0016(14)
C7 0.0312(19) 0.0230(17) 0.0323(19) -0.0093(15) 0.0021(15) -0.0011(15)
C8 0.0241(17) 0.0222(17) 0.040(2) -0.0051(16) 0.0003(15) -0.0022(14)
C9 0.0290(18) 0.0189(16) 0.0341(18) -0.0048(15) -0.0021(15) -0.0072(14)
C10 0.0331(19) 0.0250(18) 0.045(2) -0.0090(17) 0.0134(17) -0.0051(15)
C11 0.0326(19) 0.0276(18) 0.052(2) -0.0106(18) 0.0021(17) -0.0093(16)
C12 0.035(2) 0.0144(17) 0.076(3) -0.0065(19) 0.014(2) -0.0031(15)
C13 0.034(2) 0.033(2) 0.065(3) 0.021(2) -0.010(2) -0.0007(18)
C14 0.055(2) 0.041(2) 0.035(2) 0.0065(19) -0.0076(19) -0.014(2)
C15 0.0284(17) 0.0189(16) 0.0226(17) -0.0027(14) -0.0064(13) 0.0013(14)
C16 0.0268(17) 0.0194(16) 0.0274(17) -0.0036(15) -0.0063(14) -0.0017(14)
C17 0.0254(17) 0.0252(17) 0.0255(18) -0.0002(15) -0.0051(14) 0.0016(14)
C18 0.041(2) 0.0249(17) 0.0262(18) -0.0094(15) -0.0052(15) 0.0031(15)
C19 0.0313(18) 0.0262(17) 0.0323(19) -0.0113(16) -0.0079(15) -0.0033(15)
C20 0.0264(17) 0.0247(17) 0.0327(19) -0.0079(16) -0.0020(14) -0.0062(14)

loop_
_atom_type_symbol
_atom_type_description
_atom_type_scat_dispersion_real
_atom_type_scat_dispersion_imag
_atom_type_scat_source
C C 0.0033 0.0016 'International Tables Vol C Tables 4.2.6.8 and 6.1.1.4'
H H 0.0000 0.0000 'International Tables Vol C Tables 4.2.6.8 and 6.1.1.4'
N N 0.0061 0.0033 'International Tables Vol C Tables 4.2.6.8 and 6.1.1.4'
O O 0.0106 0.0060 'International Tables Vol C Tables 4.2.6.8 and 6.1.1.4'
Cl Cl 0.1484 0.1585 'International Tables Vol C Tables 4.2.6.8 and 6.1.1.4'
Fe Fe 0.3463 0.8444 'International Tables Vol C Tables 4.2.6.8 and 6.1.1.4'

loop_
_geom_angle_atom_site_label_1
_geom_angle_atom_site_label_2
_geom_angle_atom_site_label_3
_geom_angle
C9 Fe1 C13 116.85(15)
C9 Fe1 C14 106.31(14)
C13 Fe1 C14 40.58(15)
C9 Fe1 C8 40.55(12)
C13 Fe1 C8 106.64(13)
C14 Fe1 C8 125.92(14)
C9 Fe1 C11 166.35(13)
C13 Fe1 C11 67.46(14)
C14 Fe1 C11 67.92(15)
C8 Fe1 C11 152.82(13)
C9 Fe1 C5 41.21(11)
C13 Fe1 C5 151.87(16)
C14 Fe1 C5 118.51(14)
C8 Fe1 C5 68.41(11)
C11 Fe1 C5 129.43(13)
C9 Fe1 C6 68.94(13)
C13 Fe1 C6 165.17(15)
C14 Fe1 C6 153.64(14)
C8 Fe1 C6 68.19(12)
C11 Fe1 C6 110.35(14)
C5 Fe1 C6 40.83(12)
C9 Fe1 C10 127.50(13)
C13 Fe1 C10 67.76(14)
C14 Fe1 C10 40.46(13)
C8 Fe1 C10 164.35(14)
C11 Fe1 C10 40.27(13)
C5 Fe1 C10 109.17(12)
C6 Fe1 C10 120.83(13)
C9 Fe1 C7 68.73(13)
C13 Fe1 C7 126.69(14)
C14 Fe1 C7 163.89(13)
C8 Fe1 C7 40.61(12)
C11 Fe1 C7 120.21(14)
C5 Fe1 C7 68.56(12)
C6 Fe1 C7 40.53(11)
C10 Fe1 C7 154.32(14)
C9 Fe1 C12 150.89(14)
C13 Fe1 C12 40.33(15)
C14 Fe1 C12 68.26(16)
C8 Fe1 C12 118.06(13)
C11 Fe1 C12 40.14(13)
C5 Fe1 C12 166.78(14)
C6 Fe1 C12 128.55(16)
C10 Fe1 C12 67.86(13)
C7 Fe1 C12 108.16(14)
C2 N1 C1 109.7(3)
C2 N1 C15 125.4(2)
C1 N1 C15 124.9(2)
O1 C1 N1 124.7(3)
O1 C1 C4 129.1(3)
N1 C1 C4 106.2(3)
O2 C2 N1 124.6(3)
O2 C2 C3 128.8(3)
N1 C2 C3 106.6(3)
C4 C3 C2 109.5(3)
C4 C3 H3 125.2
C2 C3 H3 125.2
C3 C4 C5 128.7(3)
C3 C4 C1 107.9(3)
C5 C4 C1 123.3(3)
C6 C5 C9 107.5(3)
C6 C5 C4 125.4(3)
C9 C5 C4 127.1(3)
C6 C5 Fe1 69.61(16)
C9 C5 Fe1 68.96(16)
C4 C5 Fe1 128.85(19)
C7 C6 C5 108.3(3)
C7 C6 Fe1 69.90(17)
C5 C6 Fe1 69.57(16)
C7 C6 H6 125.8
C5 C6 H6 125.8
Fe1 C6 H6 126.3
C8 C7 C6 107.6(3)
C8 C7 Fe1 69.26(17)
C6 C7 Fe1 69.58(16)
C8 C7 H7 126.2
C6 C7 H7 126.2
Fe1 C7 H7 126.5
C9 C8 C7 109.1(3)
C9 C8 Fe1 69.54(16)
C7 C8 Fe1 70.13(16)
C9 C8 H8 125.5
C7 C8 H8 125.5
Fe1 C8 H8 126.5
C8 C9 C5 107.5(3)
C8 C9 Fe1 69.91(17)
C5 C9 Fe1 69.83(16)
C8 C9 H9 126.3
C5 C9 H9 126.3
Fe1 C9 H9 125.6
C11 C10 C14 107.8(3)
C11 C10 Fe1 69.65(16)
C14 C10 Fe1 69.44(18)
C11 C10 H10 126.1
C14 C10 H10 126.1
Fe1 C10 H10 126.4
C12 C11 C10 108.9(3)
C12 C11 Fe1 70.34(17)
C10 C11 Fe1 70.08(18)
C12 C11 H11 125.5
C10 C11 H11 125.5
Fe1 C11 H11 125.6
C11 C12 C13 107.1(3)
C11 C12 Fe1 69.52(18)
C13 C12 Fe1 69.1(2)
C11 C12 H12 126.5
C13 C12 H12 126.5
Fe1 C12 H12 126.5
C12 C13 C14 108.9(3)
C12 C13 Fe1 70.6(2)
C14 C13 Fe1 69.91(19)
C12 C13 H13 125.5
C14 C13 H13 125.5
Fe1 C13 H13 125.6
C10 C14 C13 107.3(4)
C10 C14 Fe1 70.09(19)
C13 C14 Fe1 69.5(2)
C10 C14 H14 126.4
C13 C14 H14 126.4
Fe1 C14 H14 125.6
C20 C15 C16 120.3(3)
C20 C15 N1 119.3(3)
C16 C15 N1 120.4(3)
C17 C16 C15 120.2(3)
C17 C16 H16 119.9
C15 C16 H16 119.9
C16 C17 C18 119.1(3)
C16 C17 H17 120.4
C18 C17 H17 120.4
C17 C18 C19 121.0(3)
C17 C18 Cl1 119.6(2)
C19 C18 Cl1 119.5(3)
C20 C19 C18 119.5(3)
C20 C19 H19 120.2
C18 C19 H19 120.2
C19 C20 C15 119.9(3)
C19 C20 H20 120.1
C15 C20 H20 120.1

loop_
_geom_bond_atom_site_label_1
_geom_bond_atom_site_label_2
_geom_bond_distance
Fe1 C9 2.032(3)
Fe1 C13 2.031(3)
Fe1 C14 2.037(3)
Fe1 C8 2.037(3)
Fe1 C11 2.039(3)
Fe1 C5 2.044(3)
Fe1 C6 2.044(3)
Fe1 C10 2.045(3)
Fe1 C7 2.049(3)
Fe1 C12 2.050(3)
Cl1 C18 1.730(3)
O1 C1 1.212(3)
O2 C2 1.219(3)
N1 C2 1.399(4)
N1 C1 1.404(4)
N1 C15 1.424(4)
C1 C4 1.494(4)
C2 C3 1.470(4)
C3 C4 1.340(4)
C3 H3 0.9500
C4 C5 1.452(4)
C5 C6 1.426(4)
C5 C9 1.435(4)
C6 C7 1.417(4)
C6 H6 0.9500
C7 C8 1.418(4)
C7 H7 0.9500
C8 C9 1.410(4)
C8 H8 0.9500
C9 H9 0.9500
C10 C11 1.406(5)
C10 C14 1.412(5)
C10 H10 0.9500
C11 C12 1.403(4)
C11 H11 0.9500
C12 C13 1.407(5)
C12 H12 0.9500
C13 C14 1.410(5)
C13 H13 0.9500
C14 H14 0.9500
C15 C20 1.383(4)
C15 C16 1.387(4)
C16 C17 1.374(4)
C16 H16 0.9500
C17 C18 1.384(4)
C17 H17 0.9500
C18 C19 1.386(4)
C19 C20 1.372(4)
C19 H19 0.9500
C20 H20 0.9500

loop_
_geom_torsion_atom_site_label_1
_geom_torsion_atom_site_label_2
_geom_torsion_atom_site_label_3
_geom_torsion_atom_site_label_4
_geom_torsion
C2 N1 C1 O1 177.6(3)
C15 N1 C1 O1 -1.2(4)
C2 N1 C1 C4 -2.4(3)
C15 N1 C1 C4 178.9(2)
C1 N1 C2 O2 -177.5(2)
C15 N1 C2 O2 1.2(4)
C1 N1 C2 C3 2.7(3)
C15 N1 C2 C3 -178.5(2)
O2 C2 C3 C4 178.2(3)
N1 C2 C3 C4 -2.0(3)
C2 C3 C4 C5 178.3(2)
C2 C3 C4 C1 0.6(3)
O1 C1 C4 C3 -178.9(3)
N1 C1 C4 C3 1.1(3)
O1 C1 C4 C5 3.2(4)
N1 C1 C4 C5 -176.8(2)
C3 C4 C5 C6 10.2(4)
C1 C4 C5 C6 -172.4(2)
C3 C4 C5 C9 -166.7(3)
C1 C4 C5 C9 10.7(4)
C3 C4 C5 Fe1 101.5(3)
C1 C4 C5 Fe1 -81.1(3)
C9 Fe1 C5 C6 -119.2(2)
C13 Fe1 C5 C6 -166.2(3)
C14 Fe1 C5 C6 158.61(18)
C8 Fe1 C5 C6 -81.19(18)
C11 Fe1 C5 C6 74.8(2)
C10 Fe1 C5 C6 115.31(18)
C7 Fe1 C5 C6 -37.39(16)
C12 Fe1 C5 C6 40.6(6)
C13 Fe1 C5 C9 -47.1(3)
C14 Fe1 C5 C9 -82.2(2)
C8 Fe1 C5 C9 37.96(17)
C11 Fe1 C5 C9 -166.09(19)
C6 Fe1 C5 C9 119.2(2)
C10 Fe1 C5 C9 -125.54(19)
C7 Fe1 C5 C9 81.77(18)
C12 Fe1 C5 C9 159.8(5)
C9 Fe1 C5 C4 121.3(4)
C13 Fe1 C5 C4 74.2(4)
C14 Fe1 C5 C4 39.1(3)
C8 Fe1 C5 C4 159.3(3)
C11 Fe1 C5 C4 -44.8(4)
C6 Fe1 C5 C4 -119.6(4)
C10 Fe1 C5 C4 -4.2(3)
C7 Fe1 C5 C4 -156.9(3)
C12 Fe1 C5 C4 -78.9(7)
C9 C5 C6 C7 0.6(3)
C4 C5 C6 C7 -176.8(2)
Fe1 C5 C6 C7 59.36(19)
C9 C5 C6 Fe1 -58.73(18)
C4 C5 C6 Fe1 123.8(3)
C9 Fe1 C6 C7 -81.50(19)
C13 Fe1 C6 C7 34.4(6)
C14 Fe1 C6 C7 -165.8(3)
C8 Fe1 C6 C7 -37.79(19)
C11 Fe1 C6 C7 113.1(2)
C5 Fe1 C6 C7 -119.6(2)
C10 Fe1 C6 C7 156.50(19)
C12 Fe1 C6 C7 71.4(2)
C9 Fe1 C6 C5 38.07(16)
C13 Fe1 C6 C5 154.0(5)
C14 Fe1 C6 C5 -46.2(4)
C8 Fe1 C6 C5 81.77(18)
C11 Fe1 C6 C5 -127.35(18)
C10 Fe1 C6 C5 -83.9(2)
C7 Fe1 C6 C5 119.6(2)
C12 Fe1 C6 C5 -169.03(17)
C5 C6 C7 C8 -0.1(3)
Fe1 C6 C7 C8 59.04(19)
C5 C6 C7 Fe1 -59.15(19)
C9 Fe1 C7 C8 -37.01(18)
C13 Fe1 C7 C8 71.3(3)
C14 Fe1 C7 C8 37.8(6)
C11 Fe1 C7 C8 154.47(18)
C5 Fe1 C7 C8 -81.4(2)
C6 Fe1 C7 C8 -119.1(3)
C10 Fe1 C7 C8 -171.3(3)
C12 Fe1 C7 C8 112.2(2)
C9 Fe1 C7 C6 82.06(19)
C13 Fe1 C7 C6 -169.6(2)
C14 Fe1 C7 C6 156.9(5)
C8 Fe1 C7 C6 119.1(3)
C11 Fe1 C7 C6 -86.5(2)
C5 Fe1 C7 C6 37.66(18)
C10 Fe1 C7 C6 -52.2(4)
C12 Fe1 C7 C6 -128.7(2)
C6 C7 C8 C9 -0.5(3)
Fe1 C7 C8 C9 58.78(19)
C6 C7 C8 Fe1 -59.24(19)
C13 Fe1 C8 C9 112.1(2)
C14 Fe1 C8 C9 71.7(2)
C11 Fe1 C8 C9 -175.0(3)
C5 Fe1 C8 C9 -38.57(18)
C6 Fe1 C8 C9 -82.66(19)
C10 Fe1 C8 C9 45.5(6)
C7 Fe1 C8 C9 -120.4(3)
C12 Fe1 C8 C9 154.2(2)
C9 Fe1 C8 C7 120.4(3)
C13 Fe1 C8 C7 -127.5(2)
C14 Fe1 C8 C7 -167.9(2)
C11 Fe1 C8 C7 -54.6(4)
C5 Fe1 C8 C7 81.81(19)
C6 Fe1 C8 C7 37.71(18)
C10 Fe1 C8 C7 165.9(4)
C12 Fe1 C8 C7 -85.5(2)
C7 C8 C9 C5 0.8(3)
Fe1 C8 C9 C5 59.98(19)
C7 C8 C9 Fe1 -59.1(2)
C6 C5 C9 C8 -0.9(3)
C4 C5 C9 C8 176.5(2)
Fe1 C5 C9 C8 -60.04(19)
C6 C5 C9 Fe1 59.14(19)
C4 C5 C9 Fe1 -123.5(3)
C13 Fe1 C9 C8 -84.4(2)
C14 Fe1 C9 C8 -126.7(2)
C11 Fe1 C9 C8 170.3(5)
C5 Fe1 C9 C8 118.4(3)
C6 Fe1 C9 C8 80.66(19)
C10 Fe1 C9 C8 -165.97(19)
C7 Fe1 C9 C8 37.06(18)
C12 Fe1 C9 C8 -52.3(4)
C13 Fe1 C9 C5 157.24(19)
C14 Fe1 C9 C5 114.9(2)
C8 Fe1 C9 C5 -118.4(3)
C11 Fe1 C9 C5 51.9(6)
C6 Fe1 C9 C5 -37.72(16)
C10 Fe1 C9 C5 75.7(2)
C7 Fe1 C9 C5 -81.32(18)
C12 Fe1 C9 C5 -170.7(3)
C9 Fe1 C10 C11 -171.55(19)
C13 Fe1 C10 C11 80.9(2)
C14 Fe1 C10 C11 119.2(3)
C8 Fe1 C10 C11 152.7(4)
C5 Fe1 C10 C11 -129.0(2)
C6 Fe1 C10 C11 -85.5(2)
C7 Fe1 C10 C11 -48.8(4)
C12 Fe1 C10 C11 37.2(2)
C9 Fe1 C10 C14 69.3(3)
C13 Fe1 C10 C14 -38.3(2)
C8 Fe1 C10 C14 33.5(6)
C11 Fe1 C10 C14 -119.2(3)
C5 Fe1 C10 C14 111.8(2)
C6 Fe1 C10 C14 155.3(2)
C7 Fe1 C10 C14 -168.0(3)
C12 Fe1 C10 C14 -82.0(2)
C14 C10 C11 C12 -0.7(3)
Fe1 C10 C11 C12 -59.8(2)
C14 C10 C11 Fe1 59.2(2)
C9 Fe1 C11 C12 149.3(5)
C13 Fe1 C11 C12 38.0(2)
C14 Fe1 C11 C12 82.0(2)
C8 Fe1 C11 C12 -44.6(4)
C5 Fe1 C11 C12 -168.5(2)
C6 Fe1 C11 C12 -126.2(2)
C10 Fe1 C11 C12 119.7(3)
C7 Fe1 C11 C12 -82.5(3)
C9 Fe1 C11 C10 29.6(7)
C13 Fe1 C11 C10 -81.7(2)
C14 Fe1 C11 C10 -37.7(2)
C8 Fe1 C11 C10 -164.3(3)
C5 Fe1 C11 C10 71.8(2)
C6 Fe1 C11 C10 114.1(2)
C7 Fe1 C11 C10 157.83(19)
C12 Fe1 C11 C10 -119.7(3)
C10 C11 C12 C13 0.5(3)
Fe1 C11 C12 C13 -59.1(2)
C10 C11 C12 Fe1 59.7(2)
C9 Fe1 C12 C11 -165.7(3)
C13 Fe1 C12 C11 -118.6(3)
C14 Fe1 C12 C11 -81.1(2)
C8 Fe1 C12 C11 158.7(2)
C5 Fe1 C12 C11 42.2(7)
C6 Fe1 C12 C11 75.2(2)
C10 Fe1 C12 C11 -37.3(2)
C7 Fe1 C12 C11 115.6(2)
C9 Fe1 C12 C13 -47.1(4)
C14 Fe1 C12 C13 37.5(2)
C8 Fe1 C12 C13 -82.7(2)
C11 Fe1 C12 C13 118.6(3)
C5 Fe1 C12 C13 160.8(5)
C6 Fe1 C12 C13 -166.2(2)
C10 Fe1 C12 C13 81.2(2)
C7 Fe1 C12 C13 -125.8(2)
C11 C12 C13 C14 -0.2(4)
Fe1 C12 C13 C14 -59.6(2)
C11 C12 C13 Fe1 59.4(2)
C9 Fe1 C13 C12 156.45(19)
C14 Fe1 C13 C12 -119.7(3)
C8 Fe1 C13 C12 114.0(2)
C11 Fe1 C13 C12 -37.81(19)
C5 Fe1 C13 C12 -170.8(2)
C6 Fe1 C13 C12 46.7(6)
C10 Fe1 C13 C12 -81.5(2)
C7 Fe1 C13 C12 73.9(2)
C9 Fe1 C13 C14 -83.8(2)
C8 Fe1 C13 C14 -126.3(2)
C11 Fe1 C13 C14 81.9(2)
C5 Fe1 C13 C14 -51.1(4)
C6 Fe1 C13 C14 166.4(5)
C10 Fe1 C13 C14 38.2(2)
C7 Fe1 C13 C14 -166.4(2)
C12 Fe1 C13 C14 119.7(3)
C11 C10 C14 C13 0.6(3)
Fe1 C10 C14 C13 59.8(2)
C11 C10 C14 Fe1 -59.3(2)
C12 C13 C14 C10 -0.2(4)
Fe1 C13 C14 C10 -60.2(2)
C12 C13 C14 Fe1 60.0(2)
C9 Fe1 C14 C10 -129.4(2)
C13 Fe1 C14 C10 118.2(3)
C8 Fe1 C14 C10 -169.4(2)
C11 Fe1 C14 C10 37.5(2)
C5 Fe1 C14 C10 -86.5(2)
C6 Fe1 C14 C10 -54.0(4)
C7 Fe1 C14 C10 161.1(4)
C12 Fe1 C14 C10 80.9(2)
C9 Fe1 C14 C13 112.5(2)
C8 Fe1 C14 C13 72.4(3)
C11 Fe1 C14 C13 -80.7(2)
C5 Fe1 C14 C13 155.3(2)
C6 Fe1 C14 C13 -172.2(3)
C10 Fe1 C14 C13 -118.2(3)
C7 Fe1 C14 C13 42.9(6)
C12 Fe1 C14 C13 -37.2(2)
C2 N1 C15 C20 130.7(3)
C1 N1 C15 C20 -50.8(4)
C2 N1 C15 C16 -50.6(4)
C1 N1 C15 C16 128.0(3)
C20 C15 C16 C17 -0.6(4)
N1 C15 C16 C17 -179.3(2)
C15 C16 C17 C18 1.5(4)
C16 C17 C18 C19 -1.2(4)
C16 C17 C18 Cl1 179.8(2)
C17 C18 C19 C20 0.0(5)
Cl1 C18 C19 C20 179.0(2)
C18 C19 C20 C15 0.9(4)
C16 C15 C20 C19 -0.6(4)
N1 C15 C20 C19 178.2(3)
